data_2006026
loop_
_publ_author_name
'B\"ohmer, V.'
'Ferguson, G.'
'Gr\"uttner, C.'
'Vogt, W.'

_publ_section_title
;
 Intra- and Intermolecular Hydrogen Bonding in a
 Tetrahydroxycalix[4]arene
;
_journal_issue 4
_journal_name_full 'Acta Crystallographica Section C'
_journal_page_first 469
_journal_page_last 472
_journal_paper_doi 10.1107/S0108270196015508
_journal_volume 53
_journal_year 1997
_chemical_formula_moiety 'C45 H49 N O6, 0.5C H Cl3 '
_chemical_formula_sum 'C45.5 H49.5 Cl1.5 N O6'
_chemical_formula_weight 759.54
_chemical_name_systematic
;
11,17-Di-tert-butyl-25,26,27,28-tetrahydroxy-2,5,23-trimethyl-14-(4-nitro-
phenyl)calix[4]arene Hemichloroform Solvate
;
_space_group_IT_number 2
_symmetry_cell_setting triclinic
_symmetry_space_group_name_Hall '-P 1'
_symmetry_space_group_name_H-M 'P -1'
_cell_angle_alpha 101.622(8)
_cell_angle_beta 104.206(10)
_cell_angle_gamma 99.248(8)
_cell_formula_units_Z 2
_cell_length_a 10.3121(12)
_cell_length_b 13.9765(12)
_cell_length_c 14.973(2)
_cell_measurement_reflns_used 25
_cell_measurement_temperature 294(1)
_cell_measurement_theta_max 17.40
_cell_measurement_theta_min 5.60
_cell_volume 1998.3(4)
_computing_cell_refinement 'SET4 and CELDIM (Enraf-Nonius, 1992)'
_computing_data_collection 'CAD-4/PC (Enraf-Nonius, 1992)'
_computing_data_reduction 'DATRD2  NRCVAX94 (Gabe, Le Page, Charland, Lee & White, 1989)'
_computing_molecular_graphics 'NRCVAX94, ORTEPII (Johnson, 1976), PLATON (Spek, 1996a), PLUTON (Spek 1996b)'
_computing_publication_material 'NRCVAX94, SHELXL93  and WordPerfect macro PREPCIF (Ferguson, 1996)'
_computing_structure_refinement 'NRCVAX94 and SHELXL93 (Sheldrick, 1993)'
_computing_structure_solution 'SHELXS86 (Sheldrick, 1985)'
_diffrn_ambient_temperature 294.0(10)
_diffrn_measurement_device 'Enraf-Nonius CAD-4'
_diffrn_measurement_method \q/2\q
_diffrn_radiation_monochromator graphite
_diffrn_radiation_source 'X-ray tube'
_diffrn_radiation_type 'Molybdenum K\a'
_diffrn_radiation_wavelength 0.7107
_diffrn_reflns_av_R_equivalents 0.000
_diffrn_reflns_av_sigmaI/netI 0.2294
_diffrn_reflns_limit_h_max 11
_diffrn_reflns_limit_h_min -12
_diffrn_reflns_limit_k_max 16
_diffrn_reflns_limit_k_min 0
_diffrn_reflns_limit_l_max 17
_diffrn_reflns_limit_l_min -17
_diffrn_reflns_number 6962
_diffrn_reflns_theta_max 25.0
_diffrn_reflns_theta_min 2.1
_diffrn_standards_decay_% '0%, variation 1.0'
_diffrn_standards_interval_time 120
_diffrn_standards_number 3
_exptl_absorpt_coefficient_mu 0.179
_exptl_absorpt_correction_T_max 1.0000
_exptl_absorpt_correction_T_min 1.0000
_exptl_absorpt_correction_type none
_exptl_crystal_colour 'very pale yellow'
_exptl_crystal_density_diffrn 1.262
_exptl_crystal_density_meas ?
_exptl_crystal_description needle
_exptl_crystal_F_000 806
_exptl_crystal_size_max 0.40
_exptl_crystal_size_mid 0.14
_exptl_crystal_size_min 0.10
_refine_diff_density_max 0.304
_refine_diff_density_min -0.290
_refine_ls_extinction_coef 0.0070(13)
_refine_ls_extinction_method SHELXL
_refine_ls_goodness_of_fit_all 0.847
_refine_ls_goodness_of_fit_obs 1.256
_refine_ls_hydrogen_treatment 'H atoms riding (C-H 0.93-0.98, O-H 0.82\%A)'
_refine_ls_matrix_type full
_refine_ls_number_parameters 513
_refine_ls_number_reflns 6962
_refine_ls_number_restraints 30
_refine_ls_restrained_S_all 0.849
_refine_ls_restrained_S_obs 1.253
_refine_ls_R_factor_all 0.2328
_refine_ls_R_factor_obs 0.0536
_refine_ls_shift/esd_max 0.003
_refine_ls_shift/esd_mean 0.000
_refine_ls_structure_factor_coef Fsqd
_refine_ls_weighting_details 'w = 1/[\s^2^(Fo^2^)+(0.0871P)^2^] where P=(Fo^2^+2Fc^2^)/3'
_refine_ls_weighting_scheme calc
_refine_ls_wR_factor_all 0.1803
_refine_ls_wR_factor_obs 0.1323
_reflns_number_observed 2071
_reflns_number_total 6962
_reflns_observed_criterion >2\s(I)
_cod_data_source_file ab1430.cif
_cod_data_source_block 9488
_cod_depositor_comments
;
The following automatic conversions were performed:

'_exptl_crystal_density_meas' value 'not measured' was changed to '?'
- the value is perceived as not measured.

Automatic conversion script
Id: cif_fix_values 3008 2015-01-20 13:52:24Z robertas 

The following automatic conversions were performed:

'_refine_ls_weighting_scheme' value 'calc w =
1/[\s^2^(Fo^2^)+(0.0871P)^2^] where P=(Fo^2^+2Fc^2^)/3' was changed
to 'calc'. New tag '_refine_ls_weighting_details' was created. The
value of the new tag was set to 'w = 1/[\s^2^(Fo^2^)+(0.0871P)^2^]
where P=(Fo^2^+2Fc^2^)/3'.

Automatic conversion script
Id: cif_fix_values 3143 2015-03-26 13:38:13Z robertas 
;
_cod_original_formula_sum 'C45.50 H49.50 Cl1.50 N O6'
_cod_database_code 2006026

loop_
_symmetry_equiv_pos_as_xyz
'x, y, z'
'-x, -y, -z'

loop_
_atom_site_aniso_label
_atom_site_aniso_U_11
_atom_site_aniso_U_12
_atom_site_aniso_U_13
_atom_site_aniso_U_22
_atom_site_aniso_U_23
_atom_site_aniso_U_33
O1 0.065(2) 0.012(2) 0.025(2) 0.056(2) 0.015(2) 0.053(2)
O2 0.088(3) 0.023(2) 0.032(2) 0.047(2) 0.015(2) 0.059(2)
O3 0.074(3) 0.012(2) 0.026(2) 0.045(2) 0.007(2) 0.053(2)
O4 0.073(3) 0.023(2) 0.023(2) 0.062(2) 0.027(2) 0.053(2)
O51 0.216(6) 0.003(4) 0.086(4) 0.080(3) 0.038(3) 0.104(4)
O52 0.200(7) 0.079(5) 0.054(4) 0.153(5) 0.107(4) 0.135(5)
N51 0.169(7) 0.036(4) 0.065(5) 0.062(4) 0.028(3) 0.069(4)
C11 0.066(4) 0.020(3) 0.029(3) 0.047(3) 0.021(3) 0.051(3)
C12 0.061(4) 0.022(3) 0.017(3) 0.039(3) 0.010(2) 0.043(3)
C13 0.069(4) 0.017(3) 0.024(3) 0.050(3) 0.024(3) 0.057(4)
C14 0.067(4) 0.029(3) 0.022(3) 0.057(3) 0.020(3) 0.048(3)
C15 0.059(4) 0.013(3) 0.011(3) 0.050(3) 0.015(3) 0.058(4)
C16 0.051(3) 0.021(3) 0.024(3) 0.049(3) 0.026(3) 0.059(4)
C17 0.046(3) 0.012(3) 0.015(3) 0.053(3) 0.024(3) 0.072(4)
C18 0.104(5) 0.034(3) 0.024(3) 0.074(4) 0.021(3) 0.061(4)
C21 0.045(3) 0.007(2) 0.023(3) 0.037(3) 0.009(2) 0.049(3)
C22 0.044(3) 0.011(3) 0.019(3) 0.050(3) 0.019(3) 0.049(3)
C23 0.040(3) 0.000(3) 0.006(2) 0.061(3) 0.020(3) 0.044(3)
C24 0.046(3) 0.009(2) 0.012(3) 0.043(3) 0.014(2) 0.041(3)
C25 0.048(3) 0.011(2) 0.018(3) 0.042(3) 0.010(2) 0.048(3)
C26 0.039(3) 0.010(2) 0.014(2) 0.050(3) 0.018(2) 0.039(3)
C27 0.046(3) 0.007(2) 0.014(3) 0.031(2) 0.008(2) 0.041(3)
C28 0.058(4) 0.010(3) 0.000(3) 0.044(3) 0.003(2) 0.035(3)
C29 0.087(4) 0.012(3) 0.008(3) 0.067(4) 0.003(3) 0.051(3)
C210 0.101(5) -0.005(3) 0.011(4) 0.055(3) 0.019(3) 0.081(4)
C211 0.081(5) 0.044(4) 0.023(4) 0.088(4) -0.008(4) 0.104(5)
C31 0.040(3) 0.003(2) 0.011(2) 0.047(3) 0.017(2) 0.040(3)
C32 0.041(3) 0.004(2) 0.018(2) 0.037(3) 0.018(2) 0.046(3)
C33 0.045(3) 0.005(2) 0.017(3) 0.042(3) 0.007(2) 0.050(3)
C34 0.039(3) 0.004(2) 0.015(2) 0.041(3) 0.010(2) 0.044(3)
C35 0.041(3) 0.003(3) 0.011(2) 0.055(3) 0.017(2) 0.041(3)
C36 0.046(3) -0.001(2) 0.004(2) 0.035(3) 0.010(2) 0.041(3)
C37 0.058(3) 0.002(3) 0.015(3) 0.049(3) 0.020(3) 0.056(3)
C38 0.046(3) 0.009(3) 0.026(3) 0.048(3) 0.005(2) 0.062(3)
C39 0.069(4) 0.006(3) 0.036(3) 0.059(4) -0.005(3) 0.094(4)
C310 0.048(4) 0.020(3) 0.024(3) 0.074(4) 0.018(3) 0.094(4)
C311 0.099(5) 0.027(4) 0.043(4) 0.099(5) 0.010(3) 0.061(4)
C41 0.064(4) -0.005(3) 0.022(3) 0.040(3) 0.005(2) 0.035(3)
C42 0.040(3) 0.003(2) 0.002(3) 0.040(3) 0.011(2) 0.043(3)
C43 0.051(3) 0.009(3) 0.024(3) 0.058(3) 0.026(3) 0.069(4)
C44 0.063(4) 0.011(3) 0.033(3) 0.069(4) 0.038(3) 0.073(4)
C45 0.072(4) 0.021(3) 0.033(3) 0.068(4) 0.037(3) 0.065(4)
C46 0.062(4) 0.004(3) 0.019(3) 0.034(3) 0.010(2) 0.049(3)
C47 0.062(4) 0.014(3) 0.022(3) 0.038(3) 0.016(3) 0.058(3)
C48 0.091(5) 0.039(4) 0.057(4) 0.115(5) 0.064(4) 0.110(5)
C51 0.052(3) 0.013(3) 0.023(3) 0.038(3) 0.010(2) 0.047(3)
C52 0.058(4) 0.008(3) 0.026(3) 0.061(3) 0.020(3) 0.058(3)
C53 0.089(5) 0.006(3) 0.044(4) 0.062(4) 0.025(3) 0.070(4)
C54 0.119(6) 0.018(4) 0.038(4) 0.041(3) 0.017(3) 0.049(4)
C55 0.089(5) 0.026(4) 0.022(3) 0.063(4) 0.031(3) 0.059(4)
C56 0.057(4) 0.009(3) 0.016(3) 0.055(3) 0.021(3) 0.064(3)
C61 0.090(4) 0.016(3) 0.036(3) 0.040(3) 0.029(3) 0.094(4)
C1 0.108(11) -0.046(9) -0.005(10) 0.104(11) 0.085(11) 0.136(12)
Cl1 0.400(16) 0.033(9) 0.007(8) 0.243(10) 0.152(8) 0.199(8)
Cl2 0.126(3) 0.029(2) 0.037(3) 0.122(3) 0.039(3) 0.121(3)
Cl3 0.143(4) -0.007(3) 0.055(4) 0.085(3) -0.015(3) 0.117(4)

loop_
_atom_site_label
_atom_site_occupancy
_atom_site_fract_x
_atom_site_fract_y
_atom_site_fract_z
_atom_site_U_iso_or_equiv
_atom_site_thermal_displace_type
_atom_site_calc_flag
_atom_site_refinement_flags
_atom_site_disorder_group
_atom_site_type_symbol
O1 1 0.5666(3) 0.3674(2) 0.2110(2) 0.0565(9) Uani d . . O
O2 1 0.6061(4) 0.5184(2) 0.1327(2) 0.0616(10) Uani d . . O
O3 1 0.2814(3) 0.4573(2) 0.0177(2) 0.0569(9) Uani d . . O
O4 1 0.2964(3) 0.3248(2) 0.1268(2) 0.0589(9) Uani d . . O
O51 1 0.6135(7) 1.0066(4) -0.1240(3) 0.127(2) Uani d . . O
O52 1 0.3960(7) 0.9657(4) -0.1865(4) 0.146(3) Uani d . . O
N51 1 0.4991(9) 0.9590(4) -0.1323(4) 0.091(2) Uani d . . N
C11 1 0.5831(5) 0.3875(3) 0.3087(3) 0.0500(13) Uani d . . C
C12 1 0.4987(5) 0.3268(3) 0.3449(3) 0.0459(12) Uani d . . C
C13 1 0.5243(5) 0.3494(4) 0.4431(3) 0.0555(14) Uani d . . C
C14 1 0.6285(5) 0.4274(4) 0.5046(3) 0.0534(13) Uani d . . C
C15 1 0.7086(5) 0.4858(4) 0.4648(4) 0.0562(13) Uani d . . C
C16 1 0.6879(5) 0.4676(3) 0.3661(3) 0.0484(13) Uani d . . C
C17 1 0.7755(5) 0.5347(3) 0.3257(3) 0.0558(14) Uani d . . C
C18 1 0.6508(6) 0.4484(4) 0.6116(3) 0.077(2) Uani d . . C
C21 1 0.6307(5) 0.6067(3) 0.2026(3) 0.0423(12) Uani d . . C
C22 1 0.7124(5) 0.6180(3) 0.2939(3) 0.0453(12) Uani d . . C
C23 1 0.7417(5) 0.7116(4) 0.3580(3) 0.0499(13) Uani d . . C
C24 1 0.6936(5) 0.7941(3) 0.3349(3) 0.0430(12) Uani d . . C
C25 1 0.6060(5) 0.7753(3) 0.2430(3) 0.0453(12) Uani d . . C
C26 1 0.5714(4) 0.6836(3) 0.1770(3) 0.0407(12) Uani d . . C
C27 1 0.4588(4) 0.6618(3) 0.0826(3) 0.0393(11) Uani d . . C
C28 1 0.7321(5) 0.8972(3) 0.4009(3) 0.0492(13) Uani d . . C
C29 1 0.8285(5) 0.9019(4) 0.4970(3) 0.073(2) Uani d . . C
C210 1 0.8061(6) 0.9712(4) 0.3571(4) 0.084(2) Uani d . . C
C211 1 0.6021(6) 0.9300(4) 0.4159(4) 0.093(2) Uani d . . C
C31 1 0.2465(5) 0.5356(3) 0.0741(3) 0.0422(12) Uani d . . C
C32 1 0.3208(4) 0.6332(3) 0.1014(3) 0.0397(11) Uani d . . C
C33 1 0.2729(5) 0.7060(3) 0.1558(3) 0.0463(12) Uani d . . C
C34 1 0.1579(5) 0.6846(3) 0.1865(3) 0.0415(12) Uani d . . C
C35 1 0.0902(5) 0.5840(3) 0.1597(3) 0.0462(12) Uani d . . C
C36 1 0.1312(5) 0.5095(3) 0.1050(3) 0.0432(12) Uani d . . C
C37 1 0.0495(5) 0.4014(3) 0.0813(3) 0.0547(13) Uani d . . C
C38 1 0.1032(5) 0.7634(3) 0.2438(3) 0.0516(13) Uani d . . C
C39 1 0.1884(5) 0.8694(3) 0.2604(4) 0.076(2) Uani d . . C
C310 1 -0.0459(5) 0.7591(4) 0.1890(4) 0.071(2) Uani d . . C
C311 1 0.1089(6) 0.7428(4) 0.3417(4) 0.083(2) Uani d . . C
C41 1 0.2076(5) 0.3180(3) 0.1820(3) 0.0477(13) Uani d . . C
C42 1 0.0872(5) 0.3519(3) 0.1631(3) 0.0435(12) Uani d . . C
C43 1 0.0014(5) 0.3392(3) 0.2195(4) 0.0571(14) Uani d . . C
C44 1 0.0345(6) 0.2957(4) 0.2954(4) 0.0635(15) Uani d . . C
C45 1 0.1567(6) 0.2635(4) 0.3126(4) 0.0623(15) Uani d . . C
C46 1 0.2470(5) 0.2739(3) 0.2582(3) 0.0486(13) Uani d . . C
C47 1 0.3828(5) 0.2397(3) 0.2793(3) 0.0506(13) Uani d . . C
C48 1 -0.0619(6) 0.2831(5) 0.3571(4) 0.093(2) Uani d . . C
C51 1 0.4680(5) 0.7461(3) 0.0310(3) 0.0439(12) Uani d . . C
C52 1 0.5945(5) 0.7997(4) 0.0334(3) 0.0571(14) Uani d . . C
C53 1 0.6047(7) 0.8702(4) -0.0184(4) 0.070(2) Uani d . . C
C54 1 0.4875(8) 0.8844(4) -0.0749(4) 0.066(2) Uani d . . C
C55 1 0.3620(6) 0.8331(4) -0.0791(4) 0.067(2) Uani d . . C
C56 1 0.3526(5) 0.7648(3) -0.0265(3) 0.0584(14) Uani d . . C
C61 1 0.3756(6) 0.1468(3) 0.3181(4) 0.071(2) Uani d . . C
C1 0.50 -0.0248(9) -0.0224(3) -0.0628(4) 0.123(6) Uani d PDU -1 C
Cl1 0.50 0.0333(14) -0.1059(6) 0.0040(6) 0.285(7) Uani d PDU -1 Cl
Cl2 0.50 0.0655(4) -0.0164(3) -0.1485(3) 0.1215(13) Uani d PDU -1 Cl
Cl3 0.50 0.0007(7) 0.0969(3) 0.0147(4) 0.122(2) Uani d PDU -1 Cl
H1 1 0.4847 0.3502 0.1822 0.085 Uiso calc R . H
H2 1 0.6081 0.4712 0.1575 0.092 Uiso calc R . H
H3 1 0.3513 0.4787 0.0045 0.085 Uiso calc R . H
H4 1 0.2752 0.3615 0.0919 0.059 Uiso calc R . H
H13 1 0.4691 0.3104 0.4689 0.067 Uiso calc R . H
H15 1 0.7785 0.5388 0.5049 0.067 Uiso calc R . H
H17A 1 0.7936 0.4937 0.2716 0.067 Uiso calc R . H
H17B 1 0.8628 0.5646 0.3735 0.067 Uiso calc R . H
H18A 1 0.6013 0.4977 0.6307 0.116 Uiso calc R . H
H18B 1 0.7469 0.4731 0.6438 0.116 Uiso calc R . H
H18C 1 0.6183 0.3878 0.6278 0.116 Uiso calc R . H
H23 1 0.7963 0.7196 0.4197 0.060 Uiso calc R . H
H25 1 0.5687 0.8273 0.2251 0.054 Uiso calc R . H
H27 1 0.4708 0.6023 0.0408 0.047 Uiso calc R . H
H29A 1 0.8502 0.9688 0.5367 0.110 Uiso calc R . H
H29B 1 0.9112 0.8834 0.4884 0.110 Uiso calc R . H
H29C 1 0.7850 0.8564 0.5266 0.110 Uiso calc R . H
H21A 1 0.8306 1.0370 0.3991 0.126 Uiso calc R . H
H21B 1 0.7465 0.9718 0.2969 0.126 Uiso calc R . H
H21C 1 0.8875 0.9510 0.3476 0.126 Uiso calc R . H
H21D 1 0.6271 0.9958 0.4581 0.140 Uiso calc R . H
H21E 1 0.5553 0.8838 0.4433 0.140 Uiso calc R . H
H21F 1 0.5427 0.9309 0.3558 0.140 Uiso calc R . H
H33 1 0.3211 0.7723 0.1722 0.056 Uiso calc R . H
H35 1 0.0134 0.5663 0.1799 0.055 Uiso calc R . H
H37A 1 -0.0477 0.4009 0.0660 0.066 Uiso calc R . H
H37B 1 0.0664 0.3626 0.0255 0.066 Uiso calc R . H
H39A 1 0.1512 0.9170 0.2966 0.114 Uiso calc R . H
H39B 1 0.1857 0.8843 0.2001 0.114 Uiso calc R . H
H39C 1 0.2817 0.8734 0.2948 0.114 Uiso calc R . H
H31A 1 -0.0810 0.8086 0.2247 0.106 Uiso calc R . H
H31B 1 -0.1012 0.6938 0.1799 0.106 Uiso calc R . H
H31C 1 -0.0485 0.7723 0.1282 0.106 Uiso calc R . H
H31D 1 0.0744 0.7925 0.3777 0.125 Uiso calc R . H
H31E 1 0.2021 0.7454 0.3753 0.125 Uiso calc R . H
H31F 1 0.0537 0.6776 0.3331 0.125 Uiso calc R . H
H43 1 -0.0807 0.3603 0.2064 0.068 Uiso calc R . H
H45 1 0.1791 0.2336 0.3628 0.075 Uiso calc R . H
H47 1 0.4043 0.2220 0.2187 0.061 Uiso calc R . H
H48A 1 -0.1463 0.2371 0.3194 0.139 Uiso calc R . H
H48B 1 -0.0806 0.3468 0.3814 0.139 Uiso calc R . H
H48C 1 -0.0196 0.2576 0.4091 0.139 Uiso calc R . H
H52 1 0.6739 0.7879 0.0706 0.068 Uiso calc R . H
H53 1 0.6900 0.9073 -0.0150 0.084 Uiso calc R . H
H55 1 0.2832 0.8445 -0.1174 0.080 Uiso calc R . H
H56 1 0.2664 0.7297 -0.0293 0.070 Uiso calc R . H
H61A 1 0.3020 0.0941 0.2752 0.106 Uiso calc R . H
H61B 1 0.3596 0.1623 0.3794 0.106 Uiso calc R . H
H61C 1 0.4607 0.1256 0.3242 0.106 Uiso calc R . H
H10 0.50 -0.1230 -0.0475 -0.0955 0.148 Uiso calc PR -1 H

loop_
_atom_type_symbol
_atom_type_description
_atom_type_scat_dispersion_real
_atom_type_scat_dispersion_imag
_atom_type_scat_source
C C 0.0033 0.0016 'International Tables Vol C Tables 4.2.6.8 and 6.1.1.4'
H H 0.0000 0.0000 'International Tables Vol C Tables 4.2.6.8 and 6.1.1.4'
Cl Cl 0.1484 0.1585 'International Tables Vol C Tables 4.2.6.8 and 6.1.1.4'
N N 0.0061 0.0033 'International Tables Vol C Tables 4.2.6.8 and 6.1.1.4'
O O 0.0106 0.0060 'International Tables Vol C Tables 4.2.6.8 and 6.1.1.4'

loop_
_geom_angle_atom_site_label_1
_geom_angle_atom_site_label_2
_geom_angle_atom_site_label_3
_geom_angle
_geom_angle_publ_flag
O52 N51 O51 124.2(7) ?
O52 N51 C54 117.8(7) ?
O51 N51 C54 118.0(7) ?
C16 C11 O1 116.8(4) ?
C16 C11 C12 123.0(4) ?
O1 C11 C12 120.1(4) ?
C13 C12 C11 116.8(4) ?
C13 C12 C47 121.6(4) ?
C11 C12 C47 121.6(4) ?
C14 C13 C12 123.2(4) ?
C15 C14 C13 117.7(4) ?
C15 C14 C18 121.8(5) ?
C13 C14 C18 120.5(5) ?
C14 C15 C16 122.2(5) ?
C11 C16 C15 117.1(4) ?
C11 C16 C17 122.4(4) ?
C15 C16 C17 120.5(5) ?
C16 C17 C22 114.7(4) y
C22 C21 O2 121.1(4) ?
C22 C21 C26 121.3(4) ?
O2 C21 C26 117.7(4) ?
C21 C22 C23 117.7(4) ?
C21 C22 C17 122.9(4) ?
C23 C22 C17 119.3(4) ?
C22 C23 C24 123.8(4) ?
C25 C24 C23 115.1(4) ?
C25 C24 C28 120.5(4) ?
C23 C24 C28 124.4(4) ?
C26 C25 C24 123.6(4) ?
C25 C26 C21 118.3(4) ?
C25 C26 C27 121.7(4) ?
C21 C26 C27 119.7(4) ?
C26 C27 C32 108.0(3) y
C32 C27 C51 114.0(4) ?
C26 C27 C51 113.8(4) ?
C24 C28 C29 112.3(4) ?
C24 C28 C210 109.4(4) ?
C29 C28 C210 107.3(4) ?
C24 C28 C211 109.8(4) ?
C29 C28 C211 108.9(4) ?
C210 C28 C211 109.2(4) ?
C32 C31 O3 123.5(4) ?
C32 C31 C36 120.4(4) ?
O3 C31 C36 116.0(4) ?
C31 C32 C33 118.2(4) ?
C31 C32 C27 122.0(4) ?
C33 C32 C27 119.5(4) ?
C34 C33 C32 123.5(4) ?
C33 C34 C35 115.5(4) ?
C33 C34 C38 124.0(4) ?
C35 C34 C38 120.5(4) ?
C36 C35 C34 123.5(4) ?
C35 C36 C31 118.7(4) ?
C35 C36 C37 118.7(4) ?
C31 C36 C37 122.6(4) ?
C36 C37 C42 112.5(4) y
C34 C38 C39 111.7(4) ?
C34 C38 C311 109.6(4) ?
C39 C38 C311 108.0(4) ?
C34 C38 C310 109.0(4) ?
C39 C38 C310 108.5(4) ?
C311 C38 C310 110.0(4) ?
O4 C41 C42 121.9(4) ?
O4 C41 C46 115.7(5) ?
C42 C41 C46 122.3(4) ?
C43 C42 C41 118.5(4) ?
C43 C42 C37 120.7(5) ?
C41 C42 C37 120.9(4) ?
C42 C43 C44 121.8(5) ?
C45 C44 C43 117.9(5) ?
C45 C44 C48 121.4(5) ?
C43 C44 C48 120.7(5) ?
C46 C45 C44 123.0(5) ?
C45 C46 C41 116.5(5) ?
C45 C46 C47 122.3(4) ?
C41 C46 C47 121.2(4) ?
C61 C47 C12 112.0(4) ?
C61 C47 C46 113.5(4) ?
C12 C47 C46 110.1(3) y
C56 C51 C52 117.5(4) ?
C56 C51 C27 121.8(4) ?
C52 C51 C27 120.4(4) ?
C53 C52 C51 121.1(5) ?
C54 C53 C52 118.7(5) ?
C55 C54 C53 121.7(5) ?
C55 C54 N51 119.8(6) ?
C53 C54 N51 118.6(6) ?
C54 C55 C56 119.3(5) ?
C55 C56 C51 121.7(5) ?
Cl2 C1 Cl1 109.0(4) ?
Cl2 C1 Cl3 111.2(3) ?
Cl1 C1 Cl3 109.4(3) ?

loop_
_geom_bond_atom_site_label_1
_geom_bond_atom_site_label_2
_geom_bond_site_symmetry_2
_geom_bond_distance
_geom_bond_publ_flag
O1 C11 . 1.394(5) y
O2 C21 . 1.390(5) y
O3 C31 . 1.395(5) y
O4 C41 . 1.381(5) y
O51 N51 . 1.222(7) y
O52 N51 . 1.199(7) y
N51 C54 . 1.487(7) y
C11 C16 . 1.389(6) ?
C11 C12 . 1.397(6) ?
C12 C13 . 1.388(6) ?
C12 C47 . 1.532(6) ?
C13 C14 . 1.387(6) ?
C14 C15 . 1.387(6) ?
C14 C18 . 1.521(6) ?
C15 C16 . 1.404(6) ?
C16 C17 . 1.511(6) ?
C17 C22 . 1.523(6) ?
C21 C22 . 1.382(6) ?
C21 C26 . 1.392(6) ?
C22 C23 . 1.396(6) ?
C23 C24 . 1.398(6) ?
C24 C25 . 1.395(6) ?
C24 C28 . 1.504(6) ?
C25 C26 . 1.384(6) ?
C26 C27 . 1.532(6) ?
C27 C32 . 1.524(5) ?
C27 C51 . 1.536(5) ?
C28 C29 . 1.517(6) ?
C28 C210 . 1.532(6) ?
C28 C211 . 1.537(6) ?
C31 C32 . 1.379(6) ?
C31 C36 . 1.400(6) ?
C32 C33 . 1.403(6) ?
C33 C34 . 1.384(5) ?
C34 C35 . 1.394(6) ?
C34 C38 . 1.524(6) ?
C35 C36 . 1.379(6) ?
C36 C37 . 1.533(6) ?
C37 C42 . 1.523(6) ?
C38 C39 . 1.535(6) ?
C38 C311 . 1.538(6) ?
C38 C310 . 1.541(6) ?
C41 C42 . 1.385(6) ?
C41 C46 . 1.408(6) ?
C42 C43 . 1.381(6) ?
C43 C44 . 1.391(6) ?
C44 C45 . 1.388(6) ?
C44 C48 . 1.526(7) ?
C45 C46 . 1.388(6) ?
C46 C47 . 1.533(6) ?
C47 C61 . 1.524(6) ?
C51 C56 . 1.383(6) ?
C51 C52 . 1.385(6) ?
C52 C53 . 1.378(6) ?
C53 C54 . 1.364(7) ?
C54 C55 . 1.355(7) ?
C55 C56 . 1.361(6) ?
C1 Cl2 . 1.768 ?
C1 Cl1 . 1.768 ?
C1 Cl3 . 1.768 ?
O2 O3 . 3.250(5) y

loop_
_geom_torsion_atom_site_label_1
_geom_torsion_atom_site_label_2
_geom_torsion_atom_site_label_3
_geom_torsion_atom_site_label_4
_geom_torsion
C16 C11 C12 C13 -0.5(7)
O1 C11 C12 C13 177.9(4)
C16 C11 C12 C47 179.2(4)
O1 C11 C12 C47 -2.4(6)
C11 C12 C13 C14 -0.5(7)
C47 C12 C13 C14 179.8(4)
C12 C13 C14 C15 0.9(7)
C12 C13 C14 C18 179.8(4)
C13 C14 C15 C16 -0.5(7)
C18 C14 C15 C16 -179.3(5)
O1 C11 C16 C15 -177.5(4)
C12 C11 C16 C15 0.9(7)
O1 C11 C16 C17 3.6(6)
C12 C11 C16 C17 -178.0(4)
C14 C15 C16 C11 -0.4(7)
C14 C15 C16 C17 178.6(4)
C11 C16 C17 C22 83.1(6)
C15 C16 C17 C22 -95.7(5)
O2 C21 C22 C23 174.7(4)
C26 C21 C22 C23 -4.5(6)
O2 C21 C22 C17 -2.8(6)
C26 C21 C22 C17 178.0(4)
C16 C17 C22 C21 -90.4(5)
C16 C17 C22 C23 92.1(5)
C21 C22 C23 C24 -0.3(6)
C17 C22 C23 C24 177.3(4)
C22 C23 C24 C25 3.6(6)
C22 C23 C24 C28 -175.6(4)
C23 C24 C25 C26 -2.3(6)
C28 C24 C25 C26 176.9(4)
C24 C25 C26 C21 -2.1(6)
C24 C25 C26 C27 170.8(4)
C22 C21 C26 C25 5.6(6)
O2 C21 C26 C25 -173.6(4)
C22 C21 C26 C27 -167.4(4)
O2 C21 C26 C27 13.3(6)
C25 C26 C27 C32 -81.8(5)
C21 C26 C27 C32 91.0(4)
C25 C26 C27 C51 45.8(5)
C21 C26 C27 C51 -141.3(4)
C25 C24 C28 C29 -179.8(4)
C23 C24 C28 C29 -0.7(6)
C25 C24 C28 C210 -60.8(5)
C23 C24 C28 C210 118.3(5)
C25 C24 C28 C211 59.0(5)
C23 C24 C28 C211 -121.9(5)
O3 C31 C32 C33 178.1(4)
C36 C31 C32 C33 -3.8(6)
O3 C31 C32 C27 -8.0(7)
C36 C31 C32 C27 170.2(4)
C26 C27 C32 C31 -105.3(5)
C51 C27 C32 C31 127.2(4)
C26 C27 C32 C33 68.6(5)
C51 C27 C32 C33 -58.9(5)
C31 C32 C33 C34 2.4(7)
C27 C32 C33 C34 -171.7(4)
C32 C33 C34 C35 0.0(6)
C32 C33 C34 C38 -178.7(4)
C33 C34 C35 C36 -1.2(6)
C38 C34 C35 C36 177.6(4)
C34 C35 C36 C31 -0.2(7)
C34 C35 C36 C37 179.2(4)
C32 C31 C36 C35 2.7(6)
O3 C31 C36 C35 -179.0(4)
C32 C31 C36 C37 -176.6(4)
O3 C31 C36 C37 1.7(6)
C35 C36 C37 C42 -79.9(5)
C31 C36 C37 C42 99.5(5)
C33 C34 C38 C39 1.9(6)
C35 C34 C38 C39 -176.7(4)
C33 C34 C38 C311 -117.7(5)
C35 C34 C38 C311 63.7(6)
C33 C34 C38 C310 121.8(5)
C35 C34 C38 C310 -56.8(5)
O4 C41 C42 C43 177.7(4)
C46 C41 C42 C43 -1.9(7)
O4 C41 C42 C37 -1.8(6)
C46 C41 C42 C37 178.6(4)
C36 C37 C42 C43 103.9(5)
C36 C37 C42 C41 -76.6(5)
C41 C42 C43 C44 1.5(7)
C37 C42 C43 C44 -179.0(4)
C42 C43 C44 C45 -0.9(7)
C42 C43 C44 C48 179.6(5)
C43 C44 C45 C46 0.7(8)
C48 C44 C45 C46 -179.9(5)
C44 C45 C46 C41 -1.1(7)
C44 C45 C46 C47 178.8(4)
O4 C41 C46 C45 -177.9(4)
C42 C41 C46 C45 1.6(6)
O4 C41 C46 C47 2.2(6)
C42 C41 C46 C47 -178.2(4)
C13 C12 C47 C61 -42.4(6)
C11 C12 C47 C61 137.9(4)
C13 C12 C47 C46 84.8(5)
C11 C12 C47 C46 -94.9(5)
C45 C46 C47 C61 33.8(6)
C41 C46 C47 C61 -146.3(4)
C45 C46 C47 C12 -92.6(5)
C41 C46 C47 C12 87.3(5)
C32 C27 C51 C56 -25.3(6)
C26 C27 C51 C56 -149.7(4)
C32 C27 C51 C52 161.1(4)
C26 C27 C51 C52 36.7(5)
C56 C51 C52 C53 1.1(7)
C27 C51 C52 C53 174.9(4)
C51 C52 C53 C54 -1.9(7)
C52 C53 C54 C55 1.8(8)
C52 C53 C54 N51 -178.7(4)
O52 N51 C54 C55 -5.6(8)
O51 N51 C54 C55 177.3(5)
O52 N51 C54 C53 174.9(6)
O51 N51 C54 C53 -2.3(8)
C53 C54 C55 C56 -0.7(8)
N51 C54 C55 C56 179.7(4)
C54 C55 C56 C51 -0.2(7)
C52 C51 C56 C55 0.0(7)
C27 C51 C56 C55 -173.8(4)
